data_1552481
loop_
_publ_author_name
'Qiu, Changkun'
'Gong, Yanjun'
'Guo, Yongxian'
'Zhang, Chuang'
'Wang, Peilong'
'Zhao, Jincai'
'Che, Yanke'

_publ_section_title
;
 Sensitive Fluorescence Detection of Phthalates by Suppressing the
 Intramolecular Motion of Nitrophenyl Groups in Porous Crystalline
 Ribbons.
;
_journal_name_full 'Analytical chemistry'
_journal_paper_doi 10.1021/acs.analchem.9b04277
_journal_year 2019
_chemical_formula_sum 'C63 H56 N2 O4'
_chemical_formula_weight 905.09
_space_group_crystal_system triclinic
_space_group_IT_number 2
_space_group_name_Hall '-P 1'
_space_group_name_H-M_alt 'P -1'
_symmetry_space_group_name_Hall '-P 1'
_symmetry_space_group_name_H-M 'P -1'
_atom_sites_solution_hydrogens geom
_atom_sites_solution_primary dual
_audit_creation_method SHELXL-2014/7
_cell_angle_alpha 104.618(2)
_cell_angle_beta 107.770(2)
_cell_angle_gamma 111.205(2)
_cell_formula_units_Z 2
_cell_length_a 11.9894(2)
_cell_length_b 15.9893(4)
_cell_length_c 16.4781(3)
_cell_measurement_reflns_used 8512
_cell_measurement_temperature 180.00(10)
_cell_measurement_theta_max 28.1120
_cell_measurement_theta_min 2.2120
_cell_volume 2559.70(13)
_computing_structure_refinement 'SHELXL-2014/7 (Sheldrick, 2014)'
_diffrn_ambient_environment N~2~
_diffrn_ambient_temperature 180.00(10)
_diffrn_detector 'CCD plate'
_diffrn_measured_fraction_theta_full 0.999
_diffrn_measured_fraction_theta_max 0.999
_diffrn_measurement_device 'four-circle diffractometer'
_diffrn_measurement_device_type 'XtaLAB AFC12 (RINC): Kappa single'
_diffrn_radiation_monochromator graphite
_diffrn_radiation_probe x-ray
_diffrn_radiation_type 'Mo K\a'
_diffrn_radiation_wavelength 0.71073
_diffrn_reflns_av_R_equivalents 0.0344
_diffrn_reflns_av_unetI/netI 0.0367
_diffrn_reflns_Laue_measured_fraction_full 0.999
_diffrn_reflns_Laue_measured_fraction_max 0.999
_diffrn_reflns_limit_h_max 14
_diffrn_reflns_limit_h_min -14
_diffrn_reflns_limit_k_max 19
_diffrn_reflns_limit_k_min -19
_diffrn_reflns_limit_l_max 19
_diffrn_reflns_limit_l_min -19
_diffrn_reflns_number 28619
_diffrn_reflns_point_group_measured_fraction_full 0.999
_diffrn_reflns_point_group_measured_fraction_max 0.999
_diffrn_reflns_theta_full 25.027
_diffrn_reflns_theta_max 25.027
_diffrn_reflns_theta_min 2.450
_diffrn_source 'fine-focus sealed X-ray tube'
_diffrn_source_type 'Enhance (Mo) X-ray Source'
_exptl_absorpt_coefficient_mu 0.073
_exptl_absorpt_correction_T_max 1.00000
_exptl_absorpt_correction_T_min 0.71181
_exptl_absorpt_correction_type multi-scan
_exptl_absorpt_process_details
;
CrysAlisPro 1.171.39.29a (Rigaku Oxford Diffraction, 2015)
Empirical absorption correction using spherical harmonics,
 implemented in SCALE3 ABSPACK scaling algorithm.
;
_exptl_crystal_colour yellow
_exptl_crystal_density_diffrn 1.174
_exptl_crystal_description plate-like
_exptl_crystal_F_000 960
_exptl_crystal_size_max 0.24
_exptl_crystal_size_mid 0.22
_exptl_crystal_size_min 0.03
_refine_diff_density_max 0.506
_refine_diff_density_min -0.292
_refine_diff_density_rms 0.039
_refine_ls_extinction_method none
_refine_ls_goodness_of_fit_ref 1.018
_refine_ls_hydrogen_treatment constr
_refine_ls_matrix_type full
_refine_ls_number_parameters 633
_refine_ls_number_reflns 9049
_refine_ls_number_restraints 2
_refine_ls_restrained_S_all 1.021
_refine_ls_R_factor_all 0.0850
_refine_ls_R_factor_gt 0.0584
_refine_ls_shift/su_max 0.000
_refine_ls_shift/su_mean 0.000
_refine_ls_structure_factor_coef Fsqd
_refine_ls_weighting_details 'w=1/[\s^2^(Fo^2^)+(0.0500P)^2^+1.8000P] where P=(Fo^2^+2Fc^2^)/3'
_refine_ls_weighting_scheme calc
_refine_ls_wR_factor_gt 0.1348
_refine_ls_wR_factor_ref 0.1483
_reflns_Friedel_coverage 0.000
_reflns_number_gt 6403
_reflns_number_total 9049
_reflns_threshold_expression 'I > 2\s(I)'
_cod_data_source_file ac9b04277_si_002.cif
_cod_data_source_block 3_sq
_cod_original_cell_volume 2559.69(10)
_cod_database_code 1552481
_shelx_shelxl_version_number 2014/7
_shelx_space_group_comment
;
The symmetry employed for this shelxl refinement is uniquely defined
by the following loop, which should always be used as a source of
symmetry information in preference to the above space-group names.
They are only intended as comments.
;

loop_
_space_group_symop_operation_xyz
'x, y, z'
'-x, -y, -z'

loop_
_atom_site_label
_atom_site_type_symbol
_atom_site_fract_x
_atom_site_fract_y
_atom_site_fract_z
_atom_site_U_iso_or_equiv
_atom_site_adp_type
_atom_site_occupancy
_atom_site_site_symmetry_order
_atom_site_calc_flag
_atom_site_refinement_flags_posn
_atom_site_refinement_flags_adp
_atom_site_refinement_flags_occupancy
_atom_site_disorder_assembly
_atom_site_disorder_group
O1 O -0.7343(3) -0.3864(3) -0.7519(2) 0.1718(18) Uani 1 1 d . . . . .
O2 O -0.6484(3) -0.3513(2) -0.8378(2) 0.1450(14) Uani 1 1 d . . . . .
O3 O 1.7214(3) 1.06621(19) 1.56088(15) 0.0997(9) Uani 1 1 d . . . . .
O4 O 1.7144(3) 1.19942(18) 1.56487(15) 0.1023(9) Uani 1 1 d . . . . .
N1 N -0.6394(3) -0.34704(19) -0.7641(2) 0.0863(9) Uani 1 1 d . . . . .
N2 N 1.6809(2) 1.1124(2) 1.52371(16) 0.0679(7) Uani 1 1 d . . . . .
C1 C 0.5793(2) 0.44275(18) 0.32321(15) 0.0468(6) Uani 1 1 d . . . . .
C2 C 0.4489(3) 0.4217(2) 0.33241(18) 0.0611(8) Uani 1 1 d . . . . .
H2A H 0.4653 0.4784 0.3827 0.073 Uiso 1 1 calc R U . . .
H2B H 0.3834 0.4141 0.2752 0.073 Uiso 1 1 calc R U . . .
C3 C 0.3904(3) 0.3320(3) 0.3510(2) 0.0798(10) Uani 1 1 d . . . . .
H3A H 0.3754 0.2754 0.3024 0.120 Uiso 1 1 calc R U . . .
H3B H 0.3074 0.3227 0.3525 0.120 Uiso 1 1 calc R U . . .
H3C H 0.4512 0.3407 0.4101 0.120 Uiso 1 1 calc R U . . .
C4 C 0.6255(3) 0.5345(2) 0.30293(18) 0.0638(8) Uani 1 1 d . . . . .
H4A H 0.5575 0.5218 0.2442 0.077 Uiso 1 1 calc R U . . .
H4B H 0.6321 0.5880 0.3513 0.077 Uiso 1 1 calc R U . . .
C5 C 0.7563(4) 0.5678(2) 0.2975(2) 0.0913(11) Uani 1 1 d . . . . .
H5A H 0.7525 0.5149 0.2513 0.137 Uiso 1 1 calc R U . . .
H5B H 0.8262 0.5870 0.3571 0.137 Uiso 1 1 calc R U . . .
H5C H 0.7739 0.6227 0.2804 0.137 Uiso 1 1 calc R U . . .
C6 C 0.5637(2) 0.35379(17) 0.24885(15) 0.0422(5) Uani 1 1 d . . . . .
C7 C 0.6509(2) 0.32073(17) 0.28906(16) 0.0423(6) Uani 1 1 d . . . . .
C8 C 0.6576(2) 0.24334(18) 0.23368(17) 0.0474(6) Uani 1 1 d . . . . .
H8 H 0.7162 0.2217 0.2598 0.057 Uiso 1 1 calc R U . . .
C9 C 0.5755(2) 0.19881(18) 0.13888(17) 0.0488(6) Uani 1 1 d . . . . .
H9 H 0.5810 0.1476 0.1014 0.059 Uiso 1 1 calc R U . . .
C10 C 0.4845(2) 0.22812(18) 0.09741(16) 0.0437(6) Uani 1 1 d . . . . .
C11 C 0.4801(2) 0.30746(17) 0.15447(15) 0.0440(6) Uani 1 1 d . . . . .
H11 H 0.4208 0.3287 0.1286 0.053 Uiso 1 1 calc R U . . .
C12 C 0.3932(2) 0.17407(17) -0.00431(16) 0.0439(6) Uani 1 1 d . . . . .
C13 C 0.2620(2) 0.15765(17) -0.03976(15) 0.0424(6) Uani 1 1 d . . . . .
H13 H 0.2320 0.1847 0.0003 0.051 Uiso 1 1 calc R U . . .
C14 C 0.1758(2) 0.10173(17) -0.13361(15) 0.0418(5) Uani 1 1 d . . . . .
C15 C 0.0291(2) 0.07320(18) -0.18668(15) 0.0452(6) Uani 1 1 d . . . . .
C16 C -0.0039(2) 0.00374(18) -0.28363(15) 0.0440(6) Uani 1 1 d . . . . .
C17 C -0.1248(3) -0.05049(19) -0.36187(16) 0.0492(6) Uani 1 1 d . . . . .
H17 H -0.2002 -0.0484 -0.3592 0.059 Uiso 1 1 calc R U . . .
C18 C -0.1338(3) -0.10880(19) -0.44557(16) 0.0476(6) Uani 1 1 d . . . . .
C19 C -0.0191(3) -0.1096(2) -0.44846(17) 0.0531(7) Uani 1 1 d . . . . .
H19 H -0.0244 -0.1468 -0.5043 0.064 Uiso 1 1 calc R U . . .
C20 C 0.1023(3) -0.0564(2) -0.37022(16) 0.0517(6) Uani 1 1 d . . . . .
H20 H 0.1777 -0.0582 -0.3730 0.062 Uiso 1 1 calc R U . . .
C21 C 0.1097(2) 0.00021(18) -0.28693(15) 0.0439(6) Uani 1 1 d . . . . .
C22 C 0.2213(2) 0.06020(18) -0.19378(15) 0.0445(6) Uani 1 1 d . . . . .
C23 C 0.3520(2) 0.0772(2) -0.15983(17) 0.0547(7) Uani 1 1 d . . . . .
H23 H 0.3824 0.0506 -0.1998 0.066 Uiso 1 1 calc R U . . .
C24 C 0.4366(2) 0.1339(2) -0.06631(17) 0.0545(7) Uani 1 1 d . . . . .
H24 H 0.5245 0.1457 -0.0439 0.065 Uiso 1 1 calc R U . . .
C25 C -0.0600(2) 0.0248(2) -0.14432(16) 0.0501(6) Uani 1 1 d . . . . .
H25A H -0.0315 0.0729 -0.0828 0.060 Uiso 1 1 calc R U . . .
H25B H -0.1504 0.0092 -0.1824 0.060 Uiso 1 1 calc R U . . .
C26 C -0.0629(3) -0.0665(2) -0.1348(2) 0.0618(7) Uani 1 1 d . . . . .
H26A H -0.0894 -0.1149 -0.1948 0.093 Uiso 1 1 calc R U . . .
H26B H -0.1254 -0.0919 -0.1109 0.093 Uiso 1 1 calc R U . . .
H26C H 0.0242 -0.0515 -0.0926 0.093 Uiso 1 1 calc R U . . .
C27 C 0.0096(3) 0.1624(2) -0.19232(19) 0.0628(8) Uani 1 1 d . . . . .
H27A H -0.0851 0.1398 -0.2246 0.075 Uiso 1 1 calc R U . . .
H27B H 0.0412 0.2087 -0.1292 0.075 Uiso 1 1 calc R U . . .
C28 C 0.0763(4) 0.2155(3) -0.2393(3) 0.0895(11) Uani 1 1 d . . . . .
H28A H 0.0432 0.1716 -0.3029 0.134 Uiso 1 1 calc R U . . .
H28B H 0.1706 0.2397 -0.2075 0.134 Uiso 1 1 calc R U . . .
H28C H 0.0586 0.2696 -0.2380 0.134 Uiso 1 1 calc R U . . .
C29 C -0.2646(3) -0.17060(18) -0.52885(16) 0.0483(6) Uani 1 1 d . . . . .
C30 C -0.3786(3) -0.2171(2) -0.51922(19) 0.0603(7) Uani 1 1 d . . . . .
H30 H -0.3725 -0.2084 -0.4598 0.072 Uiso 1 1 calc R U . . .
C31 C -0.5015(3) -0.2760(2) -0.5954(2) 0.0674(8) Uani 1 1 d . . . . .
H31 H -0.5774 -0.3075 -0.5879 0.081 Uiso 1 1 calc R U . . .
C32 C -0.5085(3) -0.28692(19) -0.68215(19) 0.0606(7) Uani 1 1 d . . . . .
C33 C -0.3990(3) -0.2416(2) -0.69536(18) 0.0603(8) Uani 1 1 d . . . . .
H33 H -0.4068 -0.2495 -0.7551 0.072 Uiso 1 1 calc R U . . .
C34 C -0.2761(3) -0.18359(19) -0.61843(16) 0.0534(7) Uani 1 1 d . . . . .
H34 H -0.2005 -0.1530 -0.6266 0.064 Uiso 1 1 calc R U . . .
C35 C 0.6872(2) 0.45425(17) 0.41030(16) 0.0437(6) Uani 1 1 d . . . . .
C36 C 0.7254(2) 0.38146(17) 0.38963(16) 0.0425(6) Uani 1 1 d . . . . .
C37 C 0.8206(2) 0.37774(19) 0.46001(17) 0.0507(6) Uani 1 1 d . . . . .
H37 H 0.8441 0.3283 0.4468 0.061 Uiso 1 1 calc R U . . .
C38 C 0.8798(2) 0.44824(19) 0.54985(17) 0.0521(6) Uani 1 1 d . . . . .
H38 H 0.9421 0.4449 0.5973 0.063 Uiso 1 1 calc R U . . .
C39 C 0.8484(2) 0.52444(18) 0.57100(16) 0.0467(6) Uani 1 1 d . . . . .
C40 C 0.7497(2) 0.52610(18) 0.50004(16) 0.0472(6) Uani 1 1 d . . . . .
H40 H 0.7262 0.5756 0.5133 0.057 Uiso 1 1 calc R U . . .
C41 C 0.9259(2) 0.60538(19) 0.66609(16) 0.0469(6) Uani 1 1 d . . . . .
C42 C 0.9522(2) 0.58528(19) 0.74542(16) 0.0473(6) Uani 1 1 d . . . . .
H42 H 0.9167 0.5206 0.7395 0.057 Uiso 1 1 calc R U . . .
C43 C 1.0316(2) 0.66200(18) 0.83322(16) 0.0444(6) Uani 1 1 d . . . . .
C44 C 1.0680(2) 0.65803(17) 0.92901(15) 0.0458(6) Uani 1 1 d . . . . .
C45 C 1.1628(2) 0.76683(17) 0.99300(15) 0.0404(5) Uani 1 1 d . . . . .
C46 C 1.2343(2) 0.81076(17) 1.08935(15) 0.0403(5) Uani 1 1 d . . . . .
H46 H 1.2282 0.7726 1.1236 0.048 Uiso 1 1 calc R U . . .
C47 C 1.3160(2) 0.91307(17) 1.13512(15) 0.0394(5) Uani 1 1 d . . . . .
C48 C 1.3213(2) 0.96837(18) 1.08164(16) 0.0447(6) Uani 1 1 d . . . . .
H48 H 1.3743 1.0363 1.1116 0.054 Uiso 1 1 calc R U . . .
C49 C 1.2501(2) 0.92515(18) 0.98543(16) 0.0455(6) Uani 1 1 d . . . . .
H49 H 1.2555 0.9632 0.9510 0.055 Uiso 1 1 calc R U . . .
C50 C 1.1705(2) 0.82375(17) 0.94120(15) 0.0411(5) Uani 1 1 d . . . . .
C51 C 1.0870(2) 0.75890(17) 0.84201(16) 0.0433(6) Uani 1 1 d . . . . .
C52 C 1.0591(2) 0.78019(19) 0.76372(16) 0.0471(6) Uani 1 1 d . . . . .
H52 H 1.0944 0.8449 0.7699 0.057 Uiso 1 1 calc R U . . .
C53 C 0.9776(2) 0.70308(19) 0.67629(16) 0.0490(6) Uani 1 1 d . . . . .
H53 H 0.9571 0.7166 0.6235 0.059 Uiso 1 1 calc R U . . .
C54 C 0.9432(3) 0.6221(2) 0.94729(19) 0.0662(8) Uani 1 1 d . . . . .
H54A H 0.8876 0.5521 0.9093 0.079 Uiso 1 1 calc R U . . .
H54B H 0.9717 0.6316 1.0122 0.079 Uiso 1 1 calc R U . . .
C55 C 0.8604(3) 0.6725(3) 0.9271(2) 0.0855(11) Uani 1 1 d . . . . .
H55A H 0.8219 0.6566 0.8613 0.128 Uiso 1 1 calc R U . . .
H55B H 0.9157 0.7424 0.9608 0.128 Uiso 1 1 calc R U . . .
H55C H 0.7908 0.6509 0.9461 0.128 Uiso 1 1 calc R U . . .
C56 C 1.1309(3) 0.5923(2) 0.94108(19) 0.0733(9) Uani 1 1 d D . . . .
H56A H 1.1520 0.5951 1.0037 0.088 Uiso 0.732(4) 1 calc R U P A 1
H56B H 1.0644 0.5252 0.8980 0.088 Uiso 0.732(4) 1 calc R U P A 1
H56C H 1.2255 0.6347 0.9641 0.088 Uiso 0.268(4) 1 calc R U P A 2
H56D H 1.1202 0.5781 0.9929 0.088 Uiso 0.268(4) 1 calc R U P A 2
C57A C 1.2456(4) 0.6123(3) 0.9277(3) 0.0596(9) Uani 0.732(4) 1 d D . P A 1
H57A H 1.2303 0.6174 0.8688 0.089 Uiso 0.732(4) 1 calc R U P A 1
H57B H 1.2674 0.5602 0.9278 0.089 Uiso 0.732(4) 1 calc R U P A 1
H57C H 1.3181 0.6732 0.9771 0.089 Uiso 0.732(4) 1 calc R U P A 1
C57B C 1.1037(11) 0.5012(7) 0.8753(7) 0.0596(9) Uani 0.268(4) 1 d D . P A 2
H57D H 1.0183 0.4506 0.8615 0.089 Uiso 0.268(4) 1 calc R U P A 2
H57E H 1.1712 0.4841 0.9012 0.089 Uiso 0.268(4) 1 calc R U P A 2
H57F H 1.1033 0.5079 0.8189 0.089 Uiso 0.268(4) 1 calc R U P A 2
C58 C 1.4012(2) 0.96322(17) 1.23780(15) 0.0405(5) Uani 1 1 d . . . . .
C59 C 1.4441(2) 0.91430(19) 1.28738(17) 0.0510(6) Uani 1 1 d . . . . .
H59 H 1.4111 0.8470 1.2569 0.061 Uiso 1 1 calc R U . . .
C60 C 1.5346(3) 0.9617(2) 1.38106(17) 0.0542(7) Uani 1 1 d . . . . .
H60 H 1.5630 0.9273 1.4127 0.065 Uiso 1 1 calc R U . . .
C61 C 1.5809(2) 1.06055(19) 1.42562(16) 0.0509(6) Uani 1 1 d . . . . .
C62 C 1.5374(3) 1.11274(19) 1.38007(18) 0.0555(7) Uani 1 1 d . . . . .
H62 H 1.5682 1.1795 1.4116 0.067 Uiso 1 1 calc R U . . .
C63 C 1.4479(3) 1.06364(18) 1.28747(17) 0.0515(6) Uani 1 1 d . . . . .
H63 H 1.4173 1.0979 1.2567 0.062 Uiso 1 1 calc R U . . .

loop_
_atom_site_aniso_label
_atom_site_aniso_U_11
_atom_site_aniso_U_22
_atom_site_aniso_U_33
_atom_site_aniso_U_23
_atom_site_aniso_U_13
_atom_site_aniso_U_12
O1 0.088(2) 0.159(3) 0.105(2) -0.001(2) 0.0036(19) -0.034(2)
O2 0.117(2) 0.139(3) 0.0637(18) 0.0406(18) -0.0236(16) 0.0001(19)
O3 0.118(2) 0.0974(18) 0.0511(13) 0.0105(12) -0.0039(13) 0.0663(17)
O4 0.120(2) 0.0650(15) 0.0551(13) -0.0011(12) -0.0019(13) 0.0283(14)
N1 0.081(2) 0.0462(15) 0.068(2) 0.0077(14) -0.0031(17) 0.0087(15)
N2 0.0674(16) 0.0676(17) 0.0424(13) 0.0081(13) 0.0103(12) 0.0272(14)
C1 0.0519(15) 0.0493(14) 0.0290(12) 0.0081(11) 0.0085(11) 0.0270(12)
C2 0.0570(17) 0.078(2) 0.0362(14) 0.0051(14) 0.0096(12) 0.0412(16)
C3 0.0592(19) 0.092(2) 0.080(2) 0.0240(19) 0.0393(17) 0.0292(18)
C4 0.089(2) 0.0495(16) 0.0388(15) 0.0125(13) 0.0153(15) 0.0337(16)
C5 0.127(3) 0.060(2) 0.083(2) 0.0339(19) 0.058(2) 0.028(2)
C6 0.0446(13) 0.0417(13) 0.0329(12) 0.0113(11) 0.0155(11) 0.0170(11)
C7 0.0396(13) 0.0409(13) 0.0370(13) 0.0098(11) 0.0153(11) 0.0153(11)
C8 0.0385(13) 0.0500(15) 0.0437(14) 0.0087(12) 0.0147(11) 0.0211(12)
C9 0.0404(13) 0.0492(15) 0.0420(14) 0.0024(12) 0.0188(12) 0.0172(12)
C10 0.0370(13) 0.0473(14) 0.0361(13) 0.0096(11) 0.0173(11) 0.0134(11)
C11 0.0446(13) 0.0465(14) 0.0343(13) 0.0117(11) 0.0152(11) 0.0200(11)
C12 0.0402(13) 0.0437(14) 0.0362(13) 0.0074(11) 0.0181(11) 0.0135(11)
C13 0.0460(14) 0.0446(14) 0.0343(13) 0.0100(11) 0.0214(11) 0.0202(11)
C14 0.0460(14) 0.0433(13) 0.0326(12) 0.0115(11) 0.0184(11) 0.0196(11)
C15 0.0500(14) 0.0535(15) 0.0307(12) 0.0108(11) 0.0146(11) 0.0302(12)
C16 0.0506(14) 0.0508(14) 0.0316(12) 0.0149(11) 0.0167(11) 0.0276(12)
C17 0.0530(15) 0.0633(16) 0.0341(13) 0.0178(12) 0.0171(12) 0.0336(13)
C18 0.0565(15) 0.0528(15) 0.0296(12) 0.0144(11) 0.0152(11) 0.0270(13)
C19 0.0616(17) 0.0608(17) 0.0319(13) 0.0098(12) 0.0217(12) 0.0294(14)
C20 0.0508(15) 0.0648(17) 0.0361(14) 0.0115(12) 0.0215(12) 0.0283(13)
C21 0.0495(14) 0.0505(14) 0.0320(12) 0.0145(11) 0.0208(11) 0.0233(12)
C22 0.0451(14) 0.0489(14) 0.0326(12) 0.0107(11) 0.0185(11) 0.0182(12)
C23 0.0461(15) 0.0666(17) 0.0405(14) 0.0064(13) 0.0253(12) 0.0211(13)
C24 0.0362(13) 0.0663(17) 0.0416(14) 0.0057(13) 0.0180(11) 0.0157(13)
C25 0.0403(13) 0.0731(18) 0.0333(13) 0.0128(12) 0.0147(11) 0.0309(13)
C26 0.0554(17) 0.075(2) 0.0561(17) 0.0259(15) 0.0274(14) 0.0309(15)
C27 0.080(2) 0.0689(19) 0.0455(15) 0.0194(14) 0.0281(15) 0.0432(17)
C28 0.116(3) 0.076(2) 0.102(3) 0.047(2) 0.064(2) 0.050(2)
C29 0.0575(16) 0.0473(14) 0.0346(13) 0.0131(11) 0.0149(12) 0.0266(13)
C30 0.0648(18) 0.0628(18) 0.0419(15) 0.0176(14) 0.0202(14) 0.0245(15)
C31 0.0598(18) 0.0567(18) 0.0602(19) 0.0169(15) 0.0176(15) 0.0146(15)
C32 0.0618(18) 0.0408(15) 0.0484(16) 0.0106(13) 0.0022(14) 0.0175(14)
C33 0.081(2) 0.0515(16) 0.0329(14) 0.0127(12) 0.0111(14) 0.0313(16)
C34 0.0624(17) 0.0528(15) 0.0352(14) 0.0126(12) 0.0152(13) 0.0266(14)
C35 0.0436(13) 0.0444(14) 0.0344(12) 0.0100(11) 0.0131(11) 0.0198(11)
C36 0.0405(13) 0.0423(13) 0.0364(13) 0.0108(11) 0.0132(11) 0.0183(11)
C37 0.0505(15) 0.0500(15) 0.0436(14) 0.0107(12) 0.0125(12) 0.0286(13)
C38 0.0490(15) 0.0557(16) 0.0371(14) 0.0110(12) 0.0060(12) 0.0268(13)
C39 0.0468(14) 0.0488(14) 0.0325(13) 0.0093(11) 0.0101(11) 0.0219(12)
C40 0.0525(15) 0.0485(14) 0.0367(13) 0.0105(11) 0.0155(12) 0.0282(12)
C41 0.0440(14) 0.0517(15) 0.0367(13) 0.0101(12) 0.0100(11) 0.0262(12)
C42 0.0470(14) 0.0462(14) 0.0377(13) 0.0096(11) 0.0101(11) 0.0235(12)
C43 0.0425(13) 0.0459(14) 0.0373(13) 0.0097(11) 0.0107(11) 0.0244(12)
C44 0.0498(14) 0.0410(13) 0.0318(12) 0.0077(11) 0.0065(11) 0.0214(12)
C45 0.0367(12) 0.0425(13) 0.0346(12) 0.0089(11) 0.0098(10) 0.0212(11)
C46 0.0375(12) 0.0421(13) 0.0369(13) 0.0121(11) 0.0125(10) 0.0204(11)
C47 0.0328(12) 0.0419(13) 0.0379(13) 0.0084(11) 0.0129(10) 0.0198(11)
C48 0.0393(13) 0.0389(13) 0.0431(14) 0.0078(11) 0.0117(11) 0.0174(11)
C49 0.0468(14) 0.0432(14) 0.0427(14) 0.0146(12) 0.0156(12) 0.0230(12)
C50 0.0387(13) 0.0451(14) 0.0357(12) 0.0102(11) 0.0115(10) 0.0243(11)
C51 0.0413(13) 0.0459(14) 0.0381(13) 0.0109(11) 0.0106(11) 0.0258(11)
C52 0.0501(15) 0.0463(14) 0.0421(14) 0.0147(12) 0.0150(12) 0.0267(12)
C53 0.0513(15) 0.0591(16) 0.0355(13) 0.0158(12) 0.0135(12) 0.0321(13)
C54 0.0591(18) 0.0552(17) 0.0416(15) 0.0060(13) 0.0116(13) 0.0031(14)
C55 0.0516(18) 0.114(3) 0.0592(19) 0.0058(19) 0.0159(15) 0.0352(19)
C56 0.102(3) 0.0633(19) 0.0391(15) 0.0088(14) 0.0070(16) 0.0525(19)
C57A 0.065(2) 0.064(2) 0.049(2) 0.0198(18) 0.0198(18) 0.0377(19)
C57B 0.065(2) 0.064(2) 0.049(2) 0.0198(18) 0.0198(18) 0.0377(19)
C58 0.0326(12) 0.0431(13) 0.0377(13) 0.0081(11) 0.0131(10) 0.0174(11)
C59 0.0535(15) 0.0434(14) 0.0427(14) 0.0075(12) 0.0140(12) 0.0224(13)
C60 0.0585(16) 0.0560(17) 0.0412(14) 0.0140(13) 0.0139(13) 0.0310(14)
C61 0.0448(14) 0.0556(16) 0.0347(13) 0.0070(12) 0.0112(11) 0.0194(13)
C62 0.0594(16) 0.0428(15) 0.0435(15) 0.0058(12) 0.0153(13) 0.0179(13)
C63 0.0533(15) 0.0442(14) 0.0426(14) 0.0101(12) 0.0131(12) 0.0209(12)

loop_
_atom_type_symbol
_atom_type_description
_atom_type_scat_dispersion_real
_atom_type_scat_dispersion_imag
_atom_type_scat_source
C C 0.0033 0.0016 'International Tables Vol C Tables 4.2.6.8 and 6.1.1.4'
H H 0.0000 0.0000 'International Tables Vol C Tables 4.2.6.8 and 6.1.1.4'
N N 0.0061 0.0033 'International Tables Vol C Tables 4.2.6.8 and 6.1.1.4'
O O 0.0106 0.0060 'International Tables Vol C Tables 4.2.6.8 and 6.1.1.4'

loop_
_geom_angle_atom_site_label_1
_geom_angle_atom_site_label_2
_geom_angle_atom_site_label_3
_geom_angle
O2 N1 O1 122.0(4)
O2 N1 C32 119.8(4)
O1 N1 C32 118.2(3)
O3 N2 O4 123.4(3)
O3 N2 C61 118.3(3)
O4 N2 C61 118.2(3)
C35 C1 C4 111.2(2)
C35 C1 C6 100.99(19)
C4 C1 C6 111.9(2)
C35 C1 C2 111.6(2)
C4 C1 C2 109.4(2)
C6 C1 C2 111.6(2)
C3 C2 C1 115.2(2)
C3 C2 H2A 108.5
C1 C2 H2A 108.5
C3 C2 H2B 108.5
C1 C2 H2B 108.5
H2A C2 H2B 107.5
C2 C3 H3A 109.5
C2 C3 H3B 109.5
H3A C3 H3B 109.5
C2 C3 H3C 109.5
H3A C3 H3C 109.5
H3B C3 H3C 109.5
C5 C4 C1 115.6(2)
C5 C4 H4A 108.4
C1 C4 H4A 108.4
C5 C4 H4B 108.4
C1 C4 H4B 108.4
H4A C4 H4B 107.4
C4 C5 H5A 109.5
C4 C5 H5B 109.5
H5A C5 H5B 109.5
C4 C5 H5C 109.5
H5A C5 H5C 109.5
H5B C5 H5C 109.5
C11 C6 C7 120.5(2)
C11 C6 C1 129.0(2)
C7 C6 C1 110.43(19)
C8 C7 C6 120.2(2)
C8 C7 C36 130.7(2)
C6 C7 C36 109.07(19)
C9 C8 C7 118.7(2)
C9 C8 H8 120.6
C7 C8 H8 120.6
C8 C9 C10 122.2(2)
C8 C9 H9 118.9
C10 C9 H9 118.9
C9 C10 C11 118.2(2)
C9 C10 C12 120.0(2)
C11 C10 C12 121.7(2)
C6 C11 C10 120.0(2)
C6 C11 H11 120.0
C10 C11 H11 120.0
C13 C12 C24 118.4(2)
C13 C12 C10 121.7(2)
C24 C12 C10 119.8(2)
C14 C13 C12 121.0(2)
C14 C13 H13 119.5
C12 C13 H13 119.5
C13 C14 C22 119.3(2)
C13 C14 C15 129.8(2)
C22 C14 C15 110.89(19)
C16 C15 C14 100.73(18)
C16 C15 C25 113.2(2)
C14 C15 C25 113.89(19)
C16 C15 C27 109.98(19)
C14 C15 C27 112.4(2)
C25 C15 C27 106.7(2)
C17 C16 C21 120.4(2)
C17 C16 C15 128.6(2)
C21 C16 C15 111.0(2)
C16 C17 C18 119.8(2)
C16 C17 H17 120.1
C18 C17 H17 120.1
C19 C18 C17 119.2(2)
C19 C18 C29 120.7(2)
C17 C18 C29 120.1(2)
C20 C19 C18 121.5(2)
C20 C19 H19 119.3
C18 C19 H19 119.3
C19 C20 C21 118.9(2)
C19 C20 H20 120.6
C21 C20 H20 120.6
C20 C21 C16 120.3(2)
C20 C21 C22 131.0(2)
C16 C21 C22 108.74(19)
C23 C22 C14 120.3(2)
C23 C22 C21 131.2(2)
C14 C22 C21 108.4(2)
C24 C23 C22 119.5(2)
C24 C23 H23 120.3
C22 C23 H23 120.3
C23 C24 C12 121.5(2)
C23 C24 H24 119.3
C12 C24 H24 119.3
C26 C25 C15 117.1(2)
C26 C25 H25A 108.0
C15 C25 H25A 108.0
C26 C25 H25B 108.0
C15 C25 H25B 108.0
H25A C25 H25B 107.3
C25 C26 H26A 109.5
C25 C26 H26B 109.5
H26A C26 H26B 109.5
C25 C26 H26C 109.5
H26A C26 H26C 109.5
H26B C26 H26C 109.5
C28 C27 C15 116.6(2)
C28 C27 H27A 108.2
C15 C27 H27A 108.2
C28 C27 H27B 108.2
C15 C27 H27B 108.2
H27A C27 H27B 107.3
C27 C28 H28A 109.5
C27 C28 H28B 109.5
H28A C28 H28B 109.5
C27 C28 H28C 109.5
H28A C28 H28C 109.5
H28B C28 H28C 109.5
C30 C29 C34 118.2(2)
C30 C29 C18 120.4(2)
C34 C29 C18 121.4(2)
C31 C30 C29 121.8(3)
C31 C30 H30 119.1
C29 C30 H30 119.1
C32 C31 C30 118.2(3)
C32 C31 H31 120.9
C30 C31 H31 120.9
C33 C32 C31 122.3(3)
C33 C32 N1 118.6(3)
C31 C32 N1 119.0(3)
C32 C33 C34 118.9(3)
C32 C33 H33 120.6
C34 C33 H33 120.6
C33 C34 C29 120.6(3)
C33 C34 H34 119.7
C29 C34 H34 119.7
C40 C35 C36 120.0(2)
C40 C35 C1 128.7(2)
C36 C35 C1 111.28(19)
C37 C36 C35 120.2(2)
C37 C36 C7 131.6(2)
C35 C36 C7 108.2(2)
C38 C37 C36 119.3(2)
C38 C37 H37 120.4
C36 C37 H37 120.4
C37 C38 C39 121.4(2)
C37 C38 H38 119.3
C39 C38 H38 119.3
C38 C39 C40 118.9(2)
C38 C39 C41 119.6(2)
C40 C39 C41 121.3(2)
C35 C40 C39 120.1(2)
C35 C40 H40 120.0
C39 C40 H40 120.0
C42 C41 C53 119.4(2)
C42 C41 C39 120.9(2)
C53 C41 C39 119.7(2)
C43 C42 C41 119.8(2)
C43 C42 H42 120.1
C41 C42 H42 120.1
C42 C43 C51 120.0(2)
C42 C43 C44 129.0(2)
C51 C43 C44 111.0(2)
C56 C44 C43 113.5(2)
C56 C44 C45 113.4(2)
C43 C44 C45 100.8(2)
C56 C44 C54 108.5(2)
C43 C44 C54 110.5(2)
C45 C44 C54 109.9(2)
C46 C45 C50 120.4(2)
C46 C45 C44 128.9(2)
C50 C45 C44 110.71(19)
C45 C46 C47 119.9(2)
C45 C46 H46 120.1
C47 C46 H46 120.1
C48 C47 C46 118.6(2)
C48 C47 C58 119.4(2)
C46 C47 C58 122.0(2)
C49 C48 C47 121.9(2)
C49 C48 H48 119.0
C47 C48 H48 119.0
C48 C49 C50 118.7(2)
C48 C49 H49 120.6
C50 C49 H49 120.6
C49 C50 C45 120.5(2)
C49 C50 C51 130.6(2)
C45 C50 C51 108.9(2)
C52 C51 C43 120.8(2)
C52 C51 C50 130.8(2)
C43 C51 C50 108.4(2)
C53 C52 C51 118.7(2)
C53 C52 H52 120.6
C51 C52 H52 120.6
C52 C53 C41 121.1(2)
C52 C53 H53 119.4
C41 C53 H53 119.4
C55 C54 C44 114.9(3)
C55 C54 H54A 108.5
C44 C54 H54A 108.5
C55 C54 H54B 108.5
C44 C54 H54B 108.5
H54A C54 H54B 107.5
C54 C55 H55A 109.5
C54 C55 H55B 109.5
H55A C55 H55B 109.5
C54 C55 H55C 109.5
H55A C55 H55C 109.5
H55B C55 H55C 109.5
C57A C56 C44 117.7(3)
C57B C56 C44 130.1(5)
C57A C56 H56A 107.9
C44 C56 H56A 107.9
C57A C56 H56B 107.9
C44 C56 H56B 107.9
H56A C56 H56B 107.2
C57B C56 H56C 104.8
C44 C56 H56C 104.8
C57B C56 H56D 104.8
C44 C56 H56D 104.8
H56C C56 H56D 105.8
C56 C57A H57A 109.5
C56 C57A H57B 109.5
H57A C57A H57B 109.5
C56 C57A H57C 109.5
H57A C57A H57C 109.5
H57B C57A H57C 109.5
C56 C57B H57D 109.5
C56 C57B H57E 109.5
H57D C57B H57E 109.5
C56 C57B H57F 109.5
H57D C57B H57F 109.5
H57E C57B H57F 109.5
C59 C58 C63 117.0(2)
C59 C58 C47 121.4(2)
C63 C58 C47 121.6(2)
C58 C59 C60 122.5(2)
C58 C59 H59 118.8
C60 C59 H59 118.8
C61 C60 C59 118.3(2)
C61 C60 H60 120.9
C59 C60 H60 120.9
C60 C61 C62 121.7(2)
C60 C61 N2 118.8(2)
C62 C61 N2 119.5(2)
C63 C62 C61 118.5(2)
C63 C62 H62 120.7
C61 C62 H62 120.7
C62 C63 C58 122.0(2)
C62 C63 H63 119.0
C58 C63 H63 119.0

loop_
_geom_bond_atom_site_label_1
_geom_bond_atom_site_label_2
_geom_bond_distance
O1 N1 1.190(4)
O2 N1 1.168(4)
O3 N2 1.210(3)
O4 N2 1.229(3)
N1 C32 1.474(4)
N2 C61 1.469(3)
C1 C35 1.526(3)
C1 C4 1.531(4)
C1 C6 1.532(3)
C1 C2 1.539(4)
C2 C3 1.507(4)
C2 H2A 0.9700
C2 H2B 0.9700
C3 H3A 0.9600
C3 H3B 0.9600
C3 H3C 0.9600
C4 C5 1.503(5)
C4 H4A 0.9700
C4 H4B 0.9700
C5 H5A 0.9600
C5 H5B 0.9600
C5 H5C 0.9600
C6 C11 1.379(3)
C6 C7 1.402(3)
C7 C8 1.384(3)
C7 C36 1.464(3)
C8 C9 1.382(3)
C8 H8 0.9300
C9 C10 1.398(3)
C9 H9 0.9300
C10 C11 1.404(3)
C10 C12 1.490(3)
C11 H11 0.9300
C12 C13 1.396(3)
C12 C24 1.401(3)
C13 C14 1.385(3)
C13 H13 0.9300
C14 C22 1.408(3)
C14 C15 1.531(3)
C15 C16 1.530(3)
C15 C25 1.536(3)
C15 C27 1.547(4)
C16 C17 1.379(3)
C16 C21 1.400(3)
C17 C18 1.404(3)
C17 H17 0.9300
C18 C19 1.396(3)
C18 C29 1.483(3)
C19 C20 1.382(3)
C19 H19 0.9300
C20 C21 1.397(3)
C20 H20 0.9300
C21 C22 1.463(3)
C22 C23 1.386(3)
C23 C24 1.379(3)
C23 H23 0.9300
C24 H24 0.9300
C25 C26 1.497(4)
C25 H25A 0.9700
C25 H25B 0.9700
C26 H26A 0.9600
C26 H26B 0.9600
C26 H26C 0.9600
C27 C28 1.475(4)
C27 H27A 0.9700
C27 H27B 0.9700
C28 H28A 0.9600
C28 H28B 0.9600
C28 H28C 0.9600
C29 C30 1.379(4)
C29 C34 1.393(3)
C30 C31 1.379(4)
C30 H30 0.9300
C31 C32 1.368(4)
C31 H31 0.9300
C32 C33 1.365(4)
C33 C34 1.384(4)
C33 H33 0.9300
C34 H34 0.9300
C35 C40 1.383(3)
C35 C36 1.400(3)
C36 C37 1.388(3)
C37 C38 1.380(3)
C37 H37 0.9300
C38 C39 1.395(3)
C38 H38 0.9300
C39 C40 1.401(3)
C39 C41 1.487(3)
C40 H40 0.9300
C41 C42 1.395(3)
C41 C53 1.399(4)
C42 C43 1.387(3)
C42 H42 0.9300
C43 C51 1.395(3)
C43 C44 1.528(3)
C44 C56 1.517(4)
C44 C45 1.530(3)
C44 C54 1.549(4)
C45 C46 1.386(3)
C45 C50 1.395(3)
C46 C47 1.404(3)
C46 H46 0.9300
C47 C48 1.396(3)
C47 C58 1.489(3)
C48 C49 1.383(3)
C48 H48 0.9300
C49 C50 1.389(3)
C49 H49 0.9300
C50 C51 1.464(3)
C51 C52 1.390(3)
C52 C53 1.387(3)
C52 H52 0.9300
C53 H53 0.9300
C54 C55 1.504(4)
C54 H54A 0.9700
C54 H54B 0.9700
C55 H55A 0.9600
C55 H55B 0.9600
C55 H55C 0.9600
C56 C57A 1.395(5)
C56 C57B 1.430(9)
C56 H56A 0.9700
C56 H56B 0.9700
C56 H56C 0.9700
C56 H56D 0.9700
C57A H57A 0.9600
C57A H57B 0.9600
C57A H57C 0.9600
C57B H57D 0.9600
C57B H57E 0.9600
C57B H57F 0.9600
C58 C59 1.378(3)
C58 C63 1.403(3)
C59 C60 1.388(3)
C59 H59 0.9300
C60 C61 1.369(4)
C60 H60 0.9300
C61 C62 1.387(4)
C62 C63 1.372(3)
C62 H62 0.9300
C63 H63 0.9300

loop_
_geom_torsion_atom_site_label_1
_geom_torsion_atom_site_label_2
_geom_torsion_atom_site_label_3
_geom_torsion_atom_site_label_4
_geom_torsion
C35 C1 C2 C3 -57.4(3)
C4 C1 C2 C3 179.1(2)
C6 C1 C2 C3 54.7(3)
C35 C1 C4 C5 52.9(3)
C6 C1 C4 C5 -59.2(3)
C2 C1 C4 C5 176.7(2)
C35 C1 C6 C11 -179.7(2)
C4 C1 C6 C11 -61.4(3)
C2 C1 C6 C11 61.5(3)
C35 C1 C6 C7 -0.1(3)
C4 C1 C6 C7 118.2(2)
C2 C1 C6 C7 -118.8(2)
C11 C6 C7 C8 2.4(4)
C1 C6 C7 C8 -177.2(2)
C11 C6 C7 C36 -178.9(2)
C1 C6 C7 C36 1.4(3)
C6 C7 C8 C9 -1.0(4)
C36 C7 C8 C9 -179.3(2)
C7 C8 C9 C10 -1.2(4)
C8 C9 C10 C11 1.9(4)
C8 C9 C10 C12 -176.7(2)
C7 C6 C11 C10 -1.7(4)
C1 C6 C11 C10 177.9(2)
C9 C10 C11 C6 -0.4(4)
C12 C10 C11 C6 178.1(2)
C9 C10 C12 C13 142.8(2)
C11 C10 C12 C13 -35.7(4)
C9 C10 C12 C24 -33.9(4)
C11 C10 C12 C24 147.6(3)
C24 C12 C13 C14 1.0(4)
C10 C12 C13 C14 -175.7(2)
C12 C13 C14 C22 0.6(4)
C12 C13 C14 C15 178.9(2)
C13 C14 C15 C16 -174.5(2)
C22 C14 C15 C16 3.9(3)
C13 C14 C15 C25 -53.0(3)
C22 C14 C15 C25 125.4(2)
C13 C14 C15 C27 68.5(3)
C22 C14 C15 C27 -113.1(2)
C14 C15 C16 C17 176.2(2)
C25 C15 C16 C17 54.2(3)
C27 C15 C16 C17 -65.0(3)
C14 C15 C16 C21 -4.4(3)
C25 C15 C16 C21 -126.4(2)
C27 C15 C16 C21 114.3(2)
C21 C16 C17 C18 -0.6(4)
C15 C16 C17 C18 178.6(2)
C16 C17 C18 C19 -1.0(4)
C16 C17 C18 C29 177.4(2)
C17 C18 C19 C20 1.7(4)
C29 C18 C19 C20 -176.7(2)
C18 C19 C20 C21 -0.8(4)
C19 C20 C21 C16 -0.9(4)
C19 C20 C21 C22 177.5(3)
C17 C16 C21 C20 1.6(4)
C15 C16 C21 C20 -177.8(2)
C17 C16 C21 C22 -177.1(2)
C15 C16 C21 C22 3.5(3)
C13 C14 C22 C23 -1.6(4)
C15 C14 C22 C23 179.8(2)
C13 C14 C22 C21 176.5(2)
C15 C14 C22 C21 -2.1(3)
C20 C21 C22 C23 -1.5(5)
C16 C21 C22 C23 177.0(3)
C20 C21 C22 C14 -179.4(3)
C16 C21 C22 C14 -0.8(3)
C14 C22 C23 C24 1.0(4)
C21 C22 C23 C24 -176.6(3)
C22 C23 C24 C12 0.7(4)
C13 C12 C24 C23 -1.7(4)
C10 C12 C24 C23 175.1(3)
C16 C15 C25 C26 56.6(3)
C14 C15 C25 C26 -57.7(3)
C27 C15 C25 C26 177.7(2)
C16 C15 C27 C28 -51.3(3)
C14 C15 C27 C28 60.0(3)
C25 C15 C27 C28 -174.5(3)
C19 C18 C29 C30 141.2(3)
C17 C18 C29 C30 -37.2(4)
C19 C18 C29 C34 -38.7(4)
C17 C18 C29 C34 143.0(3)
C34 C29 C30 C31 0.7(4)
C18 C29 C30 C31 -179.2(3)
C29 C30 C31 C32 -0.7(4)
C30 C31 C32 C33 -0.1(4)
C30 C31 C32 N1 -178.1(3)
O2 N1 C32 C33 -3.5(5)
O1 N1 C32 C33 179.9(4)
O2 N1 C32 C31 174.5(3)
O1 N1 C32 C31 -2.1(5)
C31 C32 C33 C34 0.9(4)
N1 C32 C33 C34 178.8(2)
C32 C33 C34 C29 -0.9(4)
C30 C29 C34 C33 0.1(4)
C18 C29 C34 C33 180.0(2)
C4 C1 C35 C40 57.3(3)
C6 C1 C35 C40 176.2(2)
C2 C1 C35 C40 -65.1(3)
C4 C1 C35 C36 -120.2(2)
C6 C1 C35 C36 -1.3(3)
C2 C1 C35 C36 117.3(2)
C40 C35 C36 C37 3.7(4)
C1 C35 C36 C37 -178.5(2)
C40 C35 C36 C7 -175.5(2)
C1 C35 C36 C7 2.2(3)
C8 C7 C36 C37 -2.9(5)
C6 C7 C36 C37 178.6(3)
C8 C7 C36 C35 176.2(3)
C6 C7 C36 C35 -2.3(3)
C35 C36 C37 C38 -1.9(4)
C7 C36 C37 C38 177.1(3)
C36 C37 C38 C39 -1.5(4)
C37 C38 C39 C40 3.2(4)
C37 C38 C39 C41 -172.7(2)
C36 C35 C40 C39 -2.0(4)
C1 C35 C40 C39 -179.3(2)
C38 C39 C40 C35 -1.4(4)
C41 C39 C40 C35 174.4(2)
C38 C39 C41 C42 -47.1(4)
C40 C39 C41 C42 137.1(3)
C38 C39 C41 C53 130.4(3)
C40 C39 C41 C53 -45.5(3)
C53 C41 C42 C43 -1.4(4)
C39 C41 C42 C43 176.0(2)
C41 C42 C43 C51 -1.2(4)
C41 C42 C43 C44 176.7(2)
C42 C43 C44 C56 55.3(4)
C51 C43 C44 C56 -126.6(2)
C42 C43 C44 C45 177.0(2)
C51 C43 C44 C45 -5.0(2)
C42 C43 C44 C54 -66.8(3)
C51 C43 C44 C54 111.3(2)
C56 C44 C45 C46 -55.4(3)
C43 C44 C45 C46 -177.1(2)
C54 C44 C45 C46 66.2(3)
C56 C44 C45 C50 125.5(2)
C43 C44 C45 C50 3.8(2)
C54 C44 C45 C50 -112.8(2)
C50 C45 C46 C47 -0.6(3)
C44 C45 C46 C47 -179.6(2)
C45 C46 C47 C48 0.9(3)
C45 C46 C47 C58 -176.2(2)
C46 C47 C48 C49 -0.9(3)
C58 C47 C48 C49 176.3(2)
C47 C48 C49 C50 0.4(3)
C48 C49 C50 C45 -0.1(3)
C48 C49 C50 C51 -179.0(2)
C46 C45 C50 C49 0.2(3)
C44 C45 C50 C49 179.3(2)
C46 C45 C50 C51 179.3(2)
C44 C45 C50 C51 -1.5(3)
C42 C43 C51 C52 2.8(4)
C44 C43 C51 C52 -175.5(2)
C42 C43 C51 C50 -177.3(2)
C44 C43 C51 C50 4.4(3)
C49 C50 C51 C52 -2.9(4)
C45 C50 C51 C52 178.1(2)
C49 C50 C51 C43 177.3(2)
C45 C50 C51 C43 -1.8(3)
C43 C51 C52 C53 -1.6(4)
C50 C51 C52 C53 178.6(2)
C51 C52 C53 C41 -1.1(4)
C42 C41 C53 C52 2.6(4)
C39 C41 C53 C52 -174.8(2)
C56 C44 C54 C55 -173.2(2)
C43 C44 C54 C55 -48.1(3)
C45 C44 C54 C55 62.3(3)
C43 C44 C56 C57A 56.8(3)
C45 C44 C56 C57A -57.5(3)
C54 C44 C56 C57A -180.0(3)
C43 C44 C56 C57B -36.3(8)
C45 C44 C56 C57B -150.5(7)
C54 C44 C56 C57B 87.0(7)
C48 C47 C58 C59 -152.3(2)
C46 C47 C58 C59 24.8(3)
C48 C47 C58 C63 23.9(3)
C46 C47 C58 C63 -159.0(2)
C63 C58 C59 C60 -3.2(4)
C47 C58 C59 C60 173.1(2)
C58 C59 C60 C61 1.0(4)
C59 C60 C61 C62 1.4(4)
C59 C60 C61 N2 -177.5(2)
O3 N2 C61 C60 2.0(4)
O4 N2 C61 C60 -174.8(3)
O3 N2 C61 C62 -177.0(3)
O4 N2 C61 C62 6.2(4)
C60 C61 C62 C63 -1.5(4)
N2 C61 C62 C63 177.5(2)
C61 C62 C63 C58 -0.9(4)
C59 C58 C63 C62 3.2(4)
C47 C58 C63 C62 -173.2(2)
